data_1507603
loop_
_publ_author_name
'Maeda, Chihiro'
'Yoshioka, Naoki'

_publ_section_title
;
 Synthesis and Characterization of Novel Fused Porphyrinoids Based on
 Cyclic Carbazole[2]indolones.
;
_journal_issue 8
_journal_name_full 'Organic letters'
_journal_page_first 2122
_journal_page_last 2125
_journal_paper_doi 10.1021/ol300585v
_journal_volume 14
_journal_year 2012
_chemical_formula_sum 'C48 H45 N3 O2'
_chemical_formula_weight 695.87
_chemical_name_systematic
; 
 ? 
;
_space_group_IT_number 2
_symmetry_cell_setting triclinic
_symmetry_Int_Tables_number 2
_symmetry_space_group_name_Hall '-P 1'
_symmetry_space_group_name_H-M 'P -1'
_atom_sites_solution_hydrogens geom
_atom_sites_solution_primary direct
_atom_sites_solution_secondary difmap
_audit_creation_method SHELXL-97
_cell_angle_alpha 116.6655(10)
_cell_angle_beta 102.6618(10)
_cell_angle_gamma 97.2168(14)
_cell_formula_units_Z 4
_cell_length_a 13.6171(3)
_cell_length_b 19.1937(4)
_cell_length_c 20.4913(6)
_cell_measurement_temperature 93(2)
_cell_volume 4512.9(2)
_computing_structure_refinement 'SHELXL-97 (Sheldrick, 1997)'
_computing_structure_solution 'SHELXS-97 (Sheldrick, 1990)'
_diffrn_ambient_temperature 93(2)
_diffrn_measured_fraction_theta_full 0.992
_diffrn_measured_fraction_theta_max 0.992
_diffrn_measurement_device_type 'Rigaku RAXIS-RAPID'
_diffrn_measurement_method \w
_diffrn_radiation_monochromator graphite
_diffrn_radiation_source 'fine-focus sealed tube'
_diffrn_radiation_type CuK\a
_diffrn_radiation_wavelength 1.54187
_diffrn_reflns_av_R_equivalents 0.0881
_diffrn_reflns_av_sigmaI/netI 0.1331
_diffrn_reflns_limit_h_max 15
_diffrn_reflns_limit_h_min -15
_diffrn_reflns_limit_k_max 21
_diffrn_reflns_limit_k_min -21
_diffrn_reflns_limit_l_max 22
_diffrn_reflns_limit_l_min -22
_diffrn_reflns_number 75501
_diffrn_reflns_theta_full 59.00
_diffrn_reflns_theta_max 59.00
_diffrn_reflns_theta_min 3.44
_exptl_absorpt_coefficient_mu 0.485
_exptl_absorpt_correction_T_max 0.9762
_exptl_absorpt_correction_T_min 0.9092
_exptl_absorpt_correction_type multi-scan
_exptl_crystal_colour red
_exptl_crystal_density_diffrn 1.024
_exptl_crystal_density_method 'not measured'
_exptl_crystal_description prism
_exptl_crystal_F_000 1480
_exptl_crystal_size_max 0.20
_exptl_crystal_size_mid 0.10
_exptl_crystal_size_min 0.05
_platon_squeeze_details
;
;
_refine_diff_density_max 0.411
_refine_diff_density_min -0.314
_refine_diff_density_rms 0.055
_refine_ls_extinction_method none
_refine_ls_goodness_of_fit_ref 1.051
_refine_ls_hydrogen_treatment constr
_refine_ls_matrix_type full
_refine_ls_number_parameters 979
_refine_ls_number_reflns 12895
_refine_ls_number_restraints 0
_refine_ls_restrained_S_all 1.051
_refine_ls_R_factor_all 0.1963
_refine_ls_R_factor_gt 0.0938
_refine_ls_shift/su_max 0.000
_refine_ls_shift/su_mean 0.000
_refine_ls_structure_factor_coef Fsqd
_refine_ls_weighting_details 'calc w=1/[\s^2^(Fo^2^)+(0.1000P)^2^+0.0000P] where P=(Fo^2^+2Fc^2^)/3'
_refine_ls_weighting_scheme calc
_refine_ls_wR_factor_gt 0.2198
_refine_ls_wR_factor_ref 0.2669
_reflns_number_gt 4345
_reflns_number_total 12895
_reflns_threshold_expression >2sigma(I)
_cod_data_source_file ol300585v_si_001.cif
_cod_data_source_block 10812cm
_cod_original_cell_volume 4512.92(19)
_cod_database_code 1507603

loop_
_symmetry_equiv_pos_as_xyz
'x, y, z'
'-x, -y, -z'

loop_
_atom_site_label
_atom_site_type_symbol
_atom_site_fract_x
_atom_site_fract_y
_atom_site_fract_z
_atom_site_U_iso_or_equiv
_atom_site_adp_type
_atom_site_occupancy
_atom_site_symmetry_multiplicity
_atom_site_calc_flag
_atom_site_refinement_flags
O1 O 0.8280(3) 0.7943(2) 0.4769(2) 0.0756(12) Uani 1 1 d .
O2 O 0.7057(3) 0.8860(2) 0.7015(2) 0.0815(13) Uani 1 1 d .
O3 O 0.7119(3) 0.2660(2) 0.6131(2) 0.0794(13) Uani 1 1 d .
N1 N 0.8579(3) 0.6200(3) 0.4865(3) 0.0683(13) Uani 1 1 d .
C5 C 0.8010(4) 0.6543(4) 0.3907(4) 0.0607(16) Uani 1 1 d .
N2 N 0.6548(3) 0.4012(3) 0.5437(3) 0.0662(14) Uani 1 1 d .
C7 C 0.6419(4) 0.7854(4) 0.5636(4) 0.0614(16) Uani 1 1 d .
C8 C 0.9987(4) 0.7390(4) 0.7805(4) 0.0638(16) Uani 1 1 d .
N3 N 0.7067(3) 0.5802(3) 0.6724(3) 0.0663(13) Uani 1 1 d .
H10 H 0.6876 0.5598 0.6222 0.080 Uiso 1 1 calc R
C10 C 0.6463(4) 0.2614(4) 0.4913(4) 0.0675(17) Uani 1 1 d .
C11 C 0.5623(4) 0.2219(4) 0.3422(3) 0.0669(17) Uani 1 1 d .
H15 H 0.5320 0.2079 0.2902 0.080 Uiso 1 1 calc R
O4 O 1.0210(3) 0.4715(2) 0.8085(3) 0.0872(14) Uani 1 1 d .
C13 C 0.9881(4) 0.8629(4) 0.7641(3) 0.0695(17) Uani 1 1 d .
H16 H 1.0146 0.9007 0.8175 0.083 Uiso 1 1 calc R
C14 C 0.8694(4) 0.6981(4) 0.5227(4) 0.0674(18) Uani 1 1 d .
C15 C 0.6293(4) 0.3232(4) 0.4770(4) 0.0611(16) Uani 1 1 d .
N4 N 0.6528(3) 0.6744(3) 0.5824(3) 0.0736(14) Uani 1 1 d .
N5 N 0.9399(3) 0.4751(3) 0.6321(3) 0.0699(14) Uani 1 1 d .
C18 C 0.9611(4) 0.3771(4) 0.6685(4) 0.0654(17) Uani 1 1 d .
C19 C 0.7550(4) 0.6684(4) 0.7987(4) 0.0714(18) Uani 1 1 d .
C20 C 0.9341(4) 0.3916(4) 0.6088(4) 0.0583(16) Uani 1 1 d .
C21 C 0.9795(5) 0.9791(3) 0.7376(4) 0.0713(17) Uani 1 1 d .
C22 C 0.5868(4) 0.3050(4) 0.4019(4) 0.0647(17) Uani 1 1 d .
C23 C 0.6827(4) 0.8177(4) 0.6513(4) 0.0669(18) Uani 1 1 d .
C24 C 0.9220(4) 0.8320(4) 0.6340(4) 0.0696(17) Uani 1 1 d .
H17 H 0.9020 0.8500 0.5980 0.083 Uiso 1 1 calc R
C25 C 0.5621(4) 0.4300(4) 0.3835(3) 0.0604(17) Uani 1 1 d .
C26 C 0.6863(4) 0.3004(4) 0.5749(4) 0.0741(19) Uani 1 1 d .
C27 C 0.7421(4) 0.4312(4) 0.7404(4) 0.0730(18) Uani 1 1 d .
H11 H 0.7365 0.3755 0.7235 0.088 Uiso 1 1 calc R
C28 C 0.8195(4) 0.5920(4) 0.4041(4) 0.0699(18) Uani 1 1 d .
C29 C 0.5647(4) 0.7044(4) 0.4107(4) 0.0676(17) Uani 1 1 d .
H18 H 0.5366 0.6743 0.3563 0.081 Uiso 1 1 calc R
C30 C 0.7756(4) 0.5619(4) 0.8399(3) 0.0723(18) Uani 1 1 d .
H7 H 0.7954 0.6000 0.8931 0.087 Uiso 1 1 calc R
C31 C 0.5703(4) 0.5724(4) 0.4119(3) 0.0546(15) Uani 1 1 d .
C32 C 0.6270(5) 0.1837(4) 0.4359(4) 0.0796(19) Uani 1 1 d .
H8 H 0.6439 0.1441 0.4489 0.095 Uiso 1 1 calc R
C33 C 0.5821(5) 0.1628(4) 0.3598(4) 0.0782(19) Uani 1 1 d .
C34 C 0.8336(4) 0.7256(4) 0.4653(4) 0.0671(18) Uani 1 1 d .
C35 C 0.9606(4) 0.8894(4) 0.7097(4) 0.0698(17) Uani 1 1 d .
C36 C 0.5810(4) 0.7834(4) 0.4421(4) 0.0629(17) Uani 1 1 d .
C37 C 0.8820(5) 0.3435(3) 0.4735(4) 0.0687(18) Uani 1 1 d .
C38 C 0.9349(4) 0.2353(4) 0.5853(5) 0.0760(19) Uani 1 1 d .
C39 C 0.8039(4) 0.5144(4) 0.3435(4) 0.0668(17) Uani 1 1 d .
C40 C 0.7654(4) 0.5010(4) 0.2674(4) 0.0655(17) Uani 1 1 d .
H9 H 0.7517 0.4483 0.2252 0.079 Uiso 1 1 calc R
C41 C 0.5843(4) 0.6595(4) 0.4488(4) 0.0638(17) Uani 1 1 d .
C42 C 0.7724(4) 0.4810(4) 0.8186(4) 0.0717(18) Uani 1 1 d .
C43 C 0.9756(4) 0.7800(4) 0.7379(4) 0.0605(16) Uani 1 1 d .
C44 C 0.9947(4) 0.6036(4) 0.7568(4) 0.0705(18) Uani 1 1 d .
C45 C 0.7225(4) 0.6625(4) 0.7264(4) 0.0630(17) Uani 1 1 d .
C46 C 0.6294(4) 0.7040(4) 0.5289(4) 0.0604(16) Uani 1 1 d .
C47 C 0.9085(4) 0.3286(4) 0.5362(4) 0.0683(17) Uani 1 1 d .
C48 C 0.7258(4) 0.5364(4) 0.7104(4) 0.0680(17) Uani 1 1 d .
C49 C 0.9091(4) 0.7474(4) 0.6041(4) 0.0669(17) Uani 1 1 d .
C50 C 1.0429(5) 0.7704(4) 0.8587(4) 0.0808(19) Uani 1 1 d .
H19 H 1.0600 0.8268 0.8929 0.097 Uiso 1 1 calc R
N6 N 0.9393(3) 0.6475(3) 0.6562(3) 0.0757(15) Uani 1 1 d .
H12 H 0.9195 0.6006 0.6136 0.091 Uiso 1 1 calc R
C52 C 0.9090(4) 0.2492(4) 0.5212(4) 0.0726(18) Uani 1 1 d .
H20 H 0.8926 0.2063 0.4701 0.087 Uiso 1 1 calc R
C53 C 0.6233(4) 0.8272(4) 0.5251(5) 0.085(2) Uani 1 1 d .
H21 H 0.6379 0.8844 0.5524 0.101 Uiso 1 1 calc R
C54 C 0.7735(5) 0.8873(4) 0.9350(4) 0.086(2) Uani 1 1 d .
C55 C 0.9371(4) 0.7222(4) 0.6593(4) 0.0628(16) Uani 1 1 d .
C56 C 0.9916(5) 0.4562(4) 0.7407(5) 0.081(2) Uani 1 1 d .
C57 C 0.6854(4) 0.3894(4) 0.6010(4) 0.0617(16) Uani 1 1 d .
C58 C 0.7333(4) 0.8037(4) 0.7922(4) 0.0693(17) Uani 1 1 d .
H13 H 0.7269 0.8509 0.7892 0.083 Uiso 1 1 calc R
C59 C 0.6845(4) 0.7354(4) 0.6531(4) 0.0706(18) Uani 1 1 d .
C60 C 0.8376(4) 0.4093(4) 0.3862(4) 0.0737(19) Uani 1 1 d .
C61 C 0.5612(5) 0.8301(4) 0.4008(4) 0.0699(17) Uani 1 1 d .
C62 C 0.7619(4) 0.8121(4) 0.8642(4) 0.0782(19) Uani 1 1 d .
C63 C 0.5635(5) 0.0754(4) 0.2993(4) 0.0790(19) Uani 1 1 d .
C64 C 0.9599(4) 0.3022(4) 0.6608(4) 0.0743(18) Uani 1 1 d .
H22 H 0.9754 0.2951 0.7046 0.089 Uiso 1 1 calc R
C65 C 1.0615(4) 0.7170(4) 0.8862(4) 0.0776(18) Uani 1 1 d .
C66 C 0.7644(4) 0.6414(4) 0.3169(4) 0.0713(18) Uani 1 1 d .
H23 H 0.7507 0.6847 0.3088 0.086 Uiso 1 1 calc R
C67 C 0.7521(4) 0.5893(4) 0.7892(4) 0.0701(18) Uani 1 1 d .
C68 C 0.7183(4) 0.4521(5) 0.6820(4) 0.0743(19) Uani 1 1 d .
C69 C 1.0367(4) 0.6356(4) 0.8374(4) 0.0759(18) Uani 1 1 d .
H24 H 1.0477 0.6003 0.8575 0.091 Uiso 1 1 calc R
C70 C 0.5622(5) 0.5033(4) 0.3925(3) 0.0712(19) Uani 1 1 d .
C71 C 1.0301(5) 0.1482(3) 0.6224(4) 0.090(2) Uani 1 1 d .
H25 H 1.0901 0.1622 0.6075 0.135 Uiso 1 1 calc R
H26 H 1.0233 0.0941 0.6165 0.135 Uiso 1 1 calc R
H27 H 1.0404 0.1873 0.6762 0.135 Uiso 1 1 calc R
C72 C 0.7018(5) 0.5475(4) 0.1705(4) 0.087(2) Uani 1 1 d .
C73 C 0.7122(4) 0.7312(4) 0.7215(4) 0.0586(16) Uani 1 1 d .
C74 C 0.7732(4) 0.7405(4) 0.8663(4) 0.0776(19) Uani 1 1 d .
H14 H 0.7934 0.7418 0.9144 0.093 Uiso 1 1 calc R
C75 C 0.7908(6) 0.4503(4) 0.8767(4) 0.0808(19) Uani 1 1 d .
C76 C 0.7473(4) 0.5645(4) 0.2534(4) 0.0746(18) Uani 1 1 d .
C77 C 1.1103(5) 0.7519(5) 0.9762(4) 0.096(2) Uani 1 1 d .
C78 C 0.9737(4) 0.5155(4) 0.7098(4) 0.0709(18) Uani 1 1 d .
C79 C 0.9313(5) 0.1498(3) 0.5712(4) 0.0738(18) Uani 1 1 d .
C80 C 0.9776(4) 0.6581(4) 0.7308(4) 0.0691(17) Uani 1 1 d .
C81 C 0.7690(5) 0.6082(4) 0.1602(3) 0.092(2) Uani 1 1 d .
H70 H 0.8354 0.5944 0.1571 0.138 Uiso 1 1 calc R
H71 H 0.7821 0.6622 0.2040 0.138 Uiso 1 1 calc R
H72 H 0.7332 0.6074 0.1128 0.138 Uiso 1 1 calc R
C82 C 0.5028(5) 0.0594(3) 0.2193(4) 0.093(2) Uani 1 1 d .
H28 H 0.4307 0.0616 0.2172 0.139 Uiso 1 1 calc R
H29 H 0.5035 0.0059 0.1805 0.139 Uiso 1 1 calc R
H30 H 0.5354 0.1005 0.2093 0.139 Uiso 1 1 calc R
C83 C 0.4941(5) 0.8900(3) 0.4342(3) 0.089(2) Uani 1 1 d .
H73 H 0.4322 0.8612 0.4374 0.134 Uiso 1 1 calc R
H74 H 0.4725 0.9125 0.4004 0.134 Uiso 1 1 calc R
H75 H 0.5355 0.9339 0.4856 0.134 Uiso 1 1 calc R
C84 C 1.0935(5) 1.0143(3) 0.7524(3) 0.090(2) Uani 1 1 d .
H76 H 1.1093 0.9922 0.7036 0.134 Uiso 1 1 calc R
H77 H 1.1371 1.0002 0.7871 0.134 Uiso 1 1 calc R
H78 H 1.1077 1.0731 0.7759 0.134 Uiso 1 1 calc R
C85 C 0.9491(4) 1.0227(3) 0.8120(3) 0.0838(19) Uani 1 1 d .
H79 H 0.9507 1.0784 0.8240 0.126 Uiso 1 1 calc R
H80 H 0.9986 1.0227 0.8546 0.126 Uiso 1 1 calc R
H81 H 0.8788 0.9945 0.8042 0.126 Uiso 1 1 calc R
C86 C 0.6678(5) 0.8851(3) 0.4130(3) 0.097(2) Uani 1 1 d .
H82 H 0.7047 0.9189 0.4682 0.145 Uiso 1 1 calc R
H83 H 0.6540 0.9196 0.3903 0.145 Uiso 1 1 calc R
H84 H 0.7109 0.8510 0.3883 0.145 Uiso 1 1 calc R
C87 C 0.5693(4) 0.3673(4) 0.3850(3) 0.0686(18) Uani 1 1 d .
C88 C 0.8204(5) 0.4521(4) 0.3591(4) 0.076(2) Uani 1 1 d .
C89 C 0.5056(4) 0.7751(3) 0.3168(3) 0.0843(19) Uani 1 1 d .
H85 H 0.5534 0.7471 0.2920 0.126 Uiso 1 1 calc R
H86 H 0.4809 0.8069 0.2933 0.126 Uiso 1 1 calc R
H87 H 0.4460 0.7355 0.3103 0.126 Uiso 1 1 calc R
C90 C 0.8620(4) 0.3686(3) 0.4279(4) 0.0665(18) Uani 1 1 d .
C91 C 0.6945(5) 0.4614(4) 0.1091(3) 0.093(2) Uani 1 1 d .
H88 H 0.6595 0.4225 0.1207 0.140 Uiso 1 1 calc R
H89 H 0.7647 0.4549 0.1089 0.140 Uiso 1 1 calc R
H90 H 0.6546 0.4518 0.0585 0.140 Uiso 1 1 calc R
C92 C 0.4968(6) 0.0174(4) 0.3166(4) 0.115(2) Uani 1 1 d .
H31 H 0.5366 0.0200 0.3641 0.173 Uiso 1 1 calc R
H32 H 0.4793 -0.0379 0.2740 0.173 Uiso 1 1 calc R
H33 H 0.4326 0.0337 0.3228 0.173 Uiso 1 1 calc R
C93 C 0.5915(5) 0.5621(4) 0.1605(3) 0.103(2) Uani 1 1 d .
H91 H 0.5623 0.5538 0.1086 0.155 Uiso 1 1 calc R
H92 H 0.5960 0.6176 0.1984 0.155 Uiso 1 1 calc R
H93 H 0.5465 0.5243 0.1682 0.155 Uiso 1 1 calc R
C94 C 0.9148(5) 0.0888(3) 0.4888(4) 0.091(2) Uani 1 1 d .
H34 H 0.8542 0.0923 0.4555 0.137 Uiso 1 1 calc R
H35 H 0.9029 0.0345 0.4828 0.137 Uiso 1 1 calc R
H36 H 0.9767 0.0999 0.4745 0.137 Uiso 1 1 calc R
C95 C 0.8387(5) 0.1225(3) 0.5945(4) 0.096(2) Uani 1 1 d .
H37 H 0.8470 0.1611 0.6480 0.143 Uiso 1 1 calc R
H38 H 0.8375 0.0689 0.5891 0.143 Uiso 1 1 calc R
H39 H 0.7732 0.1201 0.5611 0.143 Uiso 1 1 calc R
C96 C 0.8691(5) 0.5101(4) 0.9520(4) 0.112(2) Uani 1 1 d .
H40 H 0.8829 0.4853 0.9846 0.168 Uiso 1 1 calc R
H41 H 0.8421 0.5569 0.9773 0.168 Uiso 1 1 calc R
H42 H 0.9338 0.5274 0.9437 0.168 Uiso 1 1 calc R
C97 C 0.9135(5) 0.9952(3) 0.6783(3) 0.088(2) Uani 1 1 d .
H94 H 0.9382 0.9767 0.6333 0.132 Uiso 1 1 calc R
H95 H 0.9193 1.0533 0.7006 0.132 Uiso 1 1 calc R
H96 H 0.8406 0.9662 0.6626 0.132 Uiso 1 1 calc R
C98 C 0.6674(5) 0.0519(4) 0.2960(4) 0.114(2) Uani 1 1 d .
H43 H 0.7092 0.0858 0.2826 0.171 Uiso 1 1 calc R
H44 H 0.6531 -0.0049 0.2571 0.171 Uiso 1 1 calc R
H45 H 0.7057 0.0598 0.3463 0.171 Uiso 1 1 calc R
C99 C 0.6836(6) 0.4293(4) 0.8879(4) 0.121(3) Uani 1 1 d .
H46 H 0.6928 0.4129 0.9274 0.182 Uiso 1 1 calc R
H47 H 0.6352 0.3849 0.8394 0.182 Uiso 1 1 calc R
H48 H 0.6554 0.4767 0.9041 0.182 Uiso 1 1 calc R
C100 C 0.8187(6) 0.3677(5) 0.8412(4) 0.134(3) Uani 1 1 d .
H49 H 0.7668 0.3307 0.7910 0.201 Uiso 1 1 calc R
H50 H 0.8193 0.3448 0.8754 0.201 Uiso 1 1 calc R
H51 H 0.8877 0.3757 0.8347 0.201 Uiso 1 1 calc R
C101 C 0.6943(9) 0.9306(6) 0.9255(5) 0.287(8) Uani 1 1 d .
H52 H 0.6311 0.9082 0.9323 0.430 Uiso 1 1 calc R
H53 H 0.6780 0.9245 0.8739 0.430 Uiso 1 1 calc R
H54 H 0.7212 0.9880 0.9639 0.430 Uiso 1 1 calc R
C102 C 1.0235(6) 0.7333(6) 1.0083(4) 0.188(4) Uani 1 1 d .
H55 H 1.0551 0.7421 1.0601 0.283 Uiso 1 1 calc R
H56 H 0.9832 0.6770 0.9747 0.283 Uiso 1 1 calc R
H57 H 0.9774 0.7691 1.0104 0.283 Uiso 1 1 calc R
C103 C 0.7833(9) 0.8813(4) 1.0049(4) 0.204(5) Uani 1 1 d .
H58 H 0.7907 0.8275 0.9947 0.305 Uiso 1 1 calc R
H59 H 0.7210 0.8901 1.0207 0.305 Uiso 1 1 calc R
H60 H 0.8448 0.9222 1.0461 0.305 Uiso 1 1 calc R
C104 C 1.1563(7) 0.8397(4) 1.0209(4) 0.192(5) Uani 1 1 d .
H61 H 1.2193 0.8529 1.0085 0.288 Uiso 1 1 calc R
H62 H 1.1745 0.8573 1.0759 0.288 Uiso 1 1 calc R
H63 H 1.1059 0.8673 1.0080 0.288 Uiso 1 1 calc R
C105 C 1.1845(7) 0.6995(5) 0.9878(4) 0.158(3) Uani 1 1 d .
H64 H 1.1435 0.6443 0.9675 0.237 Uiso 1 1 calc R
H65 H 1.2210 0.7228 1.0427 0.237 Uiso 1 1 calc R
H66 H 1.2354 0.6986 0.9605 0.237 Uiso 1 1 calc R
C106 C 0.8752(10) 0.9407(5) 0.9579(5) 0.225(5) Uani 1 1 d .
H67 H 0.9296 0.9173 0.9734 0.338 Uiso 1 1 calc R
H68 H 0.8808 0.9933 1.0012 0.338 Uiso 1 1 calc R
H69 H 0.8837 0.9474 0.9146 0.338 Uiso 1 1 calc R

loop_
_atom_site_aniso_label
_atom_site_aniso_U_11
_atom_site_aniso_U_22
_atom_site_aniso_U_33
_atom_site_aniso_U_23
_atom_site_aniso_U_13
_atom_site_aniso_U_12
O1 0.072(3) 0.070(3) 0.091(3) 0.041(3) 0.026(2) 0.032(2)
O2 0.093(3) 0.049(3) 0.087(3) 0.019(2) 0.031(3) 0.020(2)
O3 0.072(3) 0.079(3) 0.104(3) 0.052(3) 0.033(2) 0.036(2)
N1 0.063(3) 0.074(4) 0.073(4) 0.037(3) 0.024(3) 0.027(3)
C5 0.056(4) 0.061(4) 0.075(5) 0.032(4) 0.034(4) 0.026(3)
N2 0.060(3) 0.061(4) 0.072(4) 0.031(3) 0.018(3) 0.011(3)
C7 0.041(4) 0.063(5) 0.094(5) 0.048(4) 0.025(3) 0.017(3)
C8 0.060(4) 0.059(5) 0.079(5) 0.036(4) 0.026(4) 0.022(3)
N3 0.066(3) 0.068(4) 0.052(3) 0.022(3) 0.017(3) 0.013(3)
C10 0.068(4) 0.074(5) 0.071(5) 0.036(5) 0.037(4) 0.027(4)
C11 0.070(4) 0.064(4) 0.084(5) 0.038(4) 0.045(4) 0.032(4)
O4 0.094(3) 0.079(3) 0.090(3) 0.043(3) 0.026(3) 0.029(2)
C13 0.060(4) 0.054(4) 0.077(5) 0.019(4) 0.019(3) 0.018(3)
C14 0.075(5) 0.054(4) 0.096(6) 0.045(4) 0.035(4) 0.041(4)
C15 0.048(4) 0.069(5) 0.071(5) 0.034(5) 0.025(3) 0.021(3)
N4 0.072(4) 0.067(4) 0.069(4) 0.027(3) 0.015(3) 0.017(3)
N5 0.054(3) 0.068(4) 0.085(4) 0.040(3) 0.010(3) 0.020(3)
C18 0.074(4) 0.049(4) 0.089(5) 0.038(4) 0.040(4) 0.022(3)
C19 0.061(4) 0.061(5) 0.092(6) 0.036(5) 0.020(4) 0.034(4)
C20 0.054(4) 0.050(4) 0.087(5) 0.040(4) 0.034(4) 0.022(3)
C21 0.088(5) 0.045(4) 0.079(5) 0.029(4) 0.023(4) 0.023(4)
C22 0.061(4) 0.051(4) 0.096(6) 0.036(4) 0.046(4) 0.019(3)
C23 0.037(4) 0.069(5) 0.102(6) 0.040(4) 0.035(4) 0.023(4)
C24 0.078(4) 0.057(4) 0.064(4) 0.024(4) 0.021(4) 0.012(3)
C25 0.041(4) 0.081(5) 0.064(4) 0.041(4) 0.009(3) 0.022(4)
C26 0.040(4) 0.083(6) 0.107(6) 0.048(5) 0.028(4) 0.026(4)
C27 0.049(4) 0.083(5) 0.109(6) 0.058(5) 0.037(4) 0.023(3)
C28 0.028(3) 0.086(5) 0.100(6) 0.050(5) 0.027(4) 0.001(4)
C29 0.076(5) 0.052(4) 0.091(5) 0.041(4) 0.031(4) 0.034(4)
C30 0.057(4) 0.098(6) 0.068(5) 0.040(4) 0.031(3) 0.024(4)
C31 0.047(4) 0.065(4) 0.066(4) 0.040(4) 0.022(3) 0.018(3)
C32 0.083(5) 0.073(5) 0.090(6) 0.033(5) 0.043(4) 0.043(4)
C33 0.091(5) 0.057(5) 0.097(6) 0.037(5) 0.042(4) 0.033(4)
C34 0.070(4) 0.047(4) 0.094(5) 0.035(4) 0.034(4) 0.027(4)
C35 0.076(5) 0.062(5) 0.083(5) 0.039(4) 0.032(4) 0.028(4)
C36 0.063(4) 0.060(4) 0.066(5) 0.021(4) 0.031(4) 0.036(3)
C37 0.061(4) 0.059(4) 0.089(6) 0.034(4) 0.031(4) 0.018(3)
C38 0.044(4) 0.068(5) 0.112(6) 0.036(5) 0.031(4) 0.017(3)
C39 0.076(5) 0.043(4) 0.079(5) 0.027(4) 0.026(4) 0.014(3)
C40 0.050(4) 0.067(4) 0.081(5) 0.034(4) 0.026(3) 0.019(3)
C41 0.040(4) 0.058(4) 0.087(5) 0.026(4) 0.030(3) 0.012(3)
C42 0.081(5) 0.066(5) 0.070(5) 0.033(4) 0.023(4) 0.025(4)
C43 0.042(4) 0.063(4) 0.088(5) 0.044(4) 0.023(3) 0.021(3)
C44 0.046(4) 0.060(5) 0.116(6) 0.049(5) 0.028(4) 0.026(3)
C45 0.039(4) 0.079(5) 0.076(5) 0.032(5) 0.032(3) 0.032(4)
C46 0.053(4) 0.050(4) 0.078(5) 0.027(4) 0.027(4) 0.018(3)
C47 0.074(5) 0.063(5) 0.081(5) 0.038(5) 0.037(4) 0.025(4)
C48 0.049(4) 0.077(5) 0.096(6) 0.057(5) 0.021(4) 0.022(4)
C49 0.065(4) 0.050(4) 0.076(5) 0.023(4) 0.019(4) 0.017(3)
C50 0.086(5) 0.077(5) 0.090(6) 0.045(5) 0.031(4) 0.034(4)
N6 0.067(3) 0.057(4) 0.100(5) 0.029(3) 0.036(3) 0.021(3)
C52 0.056(4) 0.079(5) 0.107(6) 0.061(5) 0.028(4) 0.027(3)
C53 0.076(5) 0.068(5) 0.137(7) 0.068(5) 0.037(5) 0.035(4)
C54 0.068(5) 0.074(5) 0.075(5) 0.009(5) 0.009(4) 0.020(4)
C55 0.056(4) 0.058(4) 0.077(5) 0.031(4) 0.026(4) 0.023(3)
C56 0.056(5) 0.064(5) 0.140(7) 0.055(6) 0.051(5) 0.018(4)
C57 0.062(4) 0.048(4) 0.065(5) 0.020(4) 0.015(4) 0.019(3)
C58 0.054(4) 0.078(5) 0.066(5) 0.028(4) 0.020(4) 0.014(3)
C59 0.067(4) 0.076(5) 0.068(5) 0.032(4) 0.026(4) 0.017(4)
C60 0.052(4) 0.078(5) 0.076(5) 0.031(4) 0.012(3) 0.009(4)
C61 0.079(5) 0.080(5) 0.080(5) 0.053(4) 0.041(4) 0.037(4)
C62 0.070(5) 0.072(5) 0.078(6) 0.025(5) 0.022(4) 0.020(4)
C63 0.092(5) 0.075(5) 0.090(5) 0.047(5) 0.041(4) 0.040(4)
C64 0.075(4) 0.079(5) 0.093(5) 0.058(5) 0.030(4) 0.030(4)
C65 0.074(5) 0.074(5) 0.079(5) 0.039(5) 0.009(4) 0.021(4)
C66 0.055(4) 0.080(5) 0.078(5) 0.032(4) 0.029(4) 0.030(4)
C67 0.067(4) 0.093(6) 0.054(5) 0.045(5) 0.007(3) 0.016(4)
C68 0.061(4) 0.099(6) 0.103(6) 0.073(5) 0.037(4) 0.041(4)
C69 0.083(5) 0.057(5) 0.083(5) 0.028(4) 0.023(4) 0.031(4)
C70 0.091(5) 0.040(4) 0.088(5) 0.036(4) 0.022(4) 0.022(4)
C71 0.082(5) 0.071(4) 0.129(6) 0.054(4) 0.040(4) 0.026(4)
C72 0.085(6) 0.083(5) 0.088(6) 0.041(5) 0.016(4) 0.027(4)
C73 0.053(4) 0.066(5) 0.059(4) 0.027(4) 0.024(3) 0.019(3)
C74 0.066(4) 0.080(5) 0.065(5) 0.025(4) 0.009(3) 0.011(4)
C75 0.080(5) 0.092(5) 0.099(6) 0.059(5) 0.042(5) 0.043(4)
C76 0.053(4) 0.081(5) 0.078(5) 0.029(5) 0.019(4) 0.021(4)
C77 0.079(5) 0.109(6) 0.104(6) 0.067(5) 0.013(5) 0.009(5)
C78 0.039(4) 0.060(5) 0.119(6) 0.051(5) 0.019(4) 0.013(3)
C79 0.074(5) 0.039(4) 0.114(6) 0.037(4) 0.037(4) 0.023(4)
C80 0.068(4) 0.066(5) 0.063(5) 0.023(4) 0.022(4) 0.016(4)
C81 0.089(5) 0.104(5) 0.104(5) 0.067(5) 0.025(4) 0.036(4)
C82 0.108(5) 0.054(4) 0.112(6) 0.026(4) 0.057(5) 0.023(4)
C83 0.097(5) 0.069(4) 0.119(5) 0.046(4) 0.051(4) 0.050(4)
C84 0.085(5) 0.064(4) 0.119(6) 0.046(4) 0.031(4) 0.018(4)
C85 0.106(5) 0.052(4) 0.092(5) 0.025(4) 0.046(4) 0.031(4)
C86 0.094(5) 0.090(5) 0.123(6) 0.067(5) 0.031(4) 0.025(4)
C87 0.054(4) 0.060(5) 0.077(5) 0.023(4) 0.021(3) 0.006(4)
C88 0.071(5) 0.066(5) 0.095(6) 0.041(4) 0.028(4) 0.016(4)
C89 0.103(5) 0.100(5) 0.075(5) 0.056(4) 0.032(4) 0.052(4)
C90 0.051(4) 0.051(4) 0.090(6) 0.023(4) 0.030(4) 0.019(3)
C91 0.103(5) 0.102(6) 0.086(5) 0.049(5) 0.028(4) 0.061(4)
C92 0.172(7) 0.070(5) 0.122(6) 0.046(5) 0.074(5) 0.049(5)
C93 0.080(5) 0.126(6) 0.100(5) 0.050(5) 0.021(4) 0.053(4)
C94 0.104(5) 0.058(4) 0.117(6) 0.042(4) 0.041(4) 0.030(4)
C95 0.086(5) 0.063(4) 0.146(6) 0.052(4) 0.044(5) 0.026(4)
C96 0.113(6) 0.112(6) 0.099(6) 0.066(5) -0.009(5) 0.007(5)
C97 0.113(5) 0.051(4) 0.096(5) 0.035(4) 0.028(4) 0.024(4)
C98 0.107(6) 0.101(6) 0.136(7) 0.052(5) 0.041(5) 0.054(5)
C99 0.148(8) 0.139(7) 0.115(6) 0.088(6) 0.041(5) 0.063(6)
C100 0.164(7) 0.200(9) 0.156(7) 0.142(7) 0.104(6) 0.117(7)
C101 0.324(15) 0.283(13) 0.098(7) -0.034(8) -0.019(8) 0.236(13)
C102 0.113(7) 0.303(12) 0.104(7) 0.065(7) 0.042(6) 0.032(7)
C103 0.432(17) 0.101(7) 0.065(6) 0.016(5) 0.104(8) 0.077(8)
C104 0.302(12) 0.081(6) 0.100(6) 0.036(5) -0.046(7) -0.020(7)
C105 0.214(9) 0.156(8) 0.107(7) 0.061(6) 0.033(6) 0.106(7)
C106 0.334(16) 0.091(7) 0.149(9) -0.032(6) 0.109(10) 0.025(9)

loop_
_atom_type_symbol
_atom_type_description
_atom_type_scat_dispersion_real
_atom_type_scat_dispersion_imag
_atom_type_scat_source
C C 0.0181 0.0091 'International Tables Vol C Tables 4.2.6.8 and 6.1.1.4'
H H 0.0000 0.0000 'International Tables Vol C Tables 4.2.6.8 and 6.1.1.4'
N N 0.0311 0.0180 'International Tables Vol C Tables 4.2.6.8 and 6.1.1.4'
O O 0.0492 0.0322 'International Tables Vol C Tables 4.2.6.8 and 6.1.1.4'

loop_
_geom_angle_atom_site_label_1
_geom_angle_atom_site_label_2
_geom_angle_atom_site_label_3
_geom_angle
C14 N1 C28 107.5(5)
C66 C5 C28 120.9(6)
C66 C5 C34 133.2(6)
C28 C5 C34 105.8(6)
C57 N2 C15 105.0(5)
C46 C7 C53 124.3(7)
C46 C7 C23 106.7(6)
C53 C7 C23 129.0(6)
C80 C8 C50 120.9(6)
C80 C8 C43 109.4(6)
C50 C8 C43 129.4(6)
C48 N3 C45 110.0(5)
C48 N3 H10 125.0
C45 N3 H10 125.0
C32 C10 C15 124.1(7)
C32 C10 C26 131.8(7)
C15 C10 C26 104.1(6)
C33 C11 C22 120.9(6)
C33 C11 H15 119.6
C22 C11 H15 119.6
C43 C13 C35 119.0(6)
C43 C13 H16 120.5
C35 C13 H16 120.5
N1 C14 C49 123.9(6)
N1 C14 C34 109.5(6)
C49 C14 C34 126.6(6)
C10 C15 C22 118.4(6)
C10 C15 N2 115.4(6)
C22 C15 N2 126.1(6)
C59 N4 C46 109.4(5)
C78 N5 C20 106.5(5)
C20 C18 C64 124.5(6)
C20 C18 C56 107.5(6)
C64 C18 C56 128.0(7)
C74 C19 C45 122.0(6)
C74 C19 C67 128.3(7)
C45 C19 C67 109.2(6)
C18 C20 C47 118.3(6)
C18 C20 N5 113.7(6)
C47 C20 N5 128.0(6)
C35 C21 C84 109.2(5)
C35 C21 C97 111.2(5)
C84 C21 C97 108.6(5)
C35 C21 C85 111.0(5)
C84 C21 C85 110.1(5)
C97 C21 C85 106.7(5)
C15 C22 C87 119.9(6)
C15 C22 C11 118.2(6)
C87 C22 C11 121.9(6)
O2 C23 C7 127.7(6)
O2 C23 C59 131.7(7)
C7 C23 C59 100.6(5)
C35 C24 C49 125.7(6)
C35 C24 H17 117.2
C49 C24 H17 117.2
C87 C25 C70 171.7(6)
O3 C26 C10 125.7(7)
O3 C26 C57 130.8(7)
C10 C26 C57 103.4(6)
C42 C27 C68 128.4(7)
C42 C27 H11 115.8
C68 C27 H11 115.8
C5 C28 C39 121.2(7)
C5 C28 N1 111.1(6)
C39 C28 N1 127.7(7)
C36 C29 C41 127.4(6)
C36 C29 H18 116.3
C41 C29 H18 116.3
C67 C30 C42 124.2(6)
C67 C30 H7 117.9
C42 C30 H7 117.9
C70 C31 C41 170.4(6)
C10 C32 C33 119.1(6)
C10 C32 H8 120.4
C33 C32 H8 120.4
C11 C33 C32 119.2(6)
C11 C33 C63 123.1(7)
C32 C33 C63 117.5(6)
O1 C34 C5 124.9(6)
O1 C34 C14 129.1(6)
C5 C34 C14 106.0(6)
C24 C35 C13 117.6(6)
C24 C35 C21 123.3(6)
C13 C35 C21 119.1(6)
C29 C36 C53 114.8(6)
C29 C36 C61 126.7(6)
C53 C36 C61 118.6(6)
C90 C37 C47 170.1(7)
C64 C38 C52 118.4(6)
C64 C38 C79 121.9(7)
C52 C38 C79 119.7(6)
C28 C39 C88 119.7(7)
C28 C39 C40 117.8(6)
C88 C39 C40 122.4(6)
C76 C40 C39 121.2(6)
C76 C40 H9 119.4
C39 C40 H9 119.4
C46 C41 C29 116.4(6)
C46 C41 C31 117.5(6)
C29 C41 C31 125.9(6)
C27 C42 C30 113.0(6)
C27 C42 C75 123.5(6)
C30 C42 C75 123.2(6)
C13 C43 C55 122.2(6)
C13 C43 C8 129.6(6)
C55 C43 C8 108.2(6)
C80 C44 C69 117.3(6)
C80 C44 C78 127.1(7)
C69 C44 C78 115.6(6)
C73 C45 C19 119.3(6)
C73 C45 N3 134.9(6)
C19 C45 N3 105.8(6)
C7 C46 C41 117.6(6)
C7 C46 N4 113.5(6)
C41 C46 N4 128.4(6)
C20 C47 C52 122.3(6)
C20 C47 C37 118.6(6)
C52 C47 C37 119.1(6)
N3 C48 C67 108.1(6)
N3 C48 C68 131.5(7)
C67 C48 C68 120.3(7)
C55 C49 C14 127.5(6)
C55 C49 C24 115.9(6)
C14 C49 C24 116.6(6)
C8 C50 C65 118.3(6)
C8 C50 H19 120.8
C65 C50 H19 120.8
C55 N6 C80 110.8(5)
C55 N6 H12 124.6
C80 N6 H12 124.6
C47 C52 C38 118.2(6)
C47 C52 H20 120.9
C38 C52 H20 120.9
C7 C53 C36 119.2(6)
C7 C53 H21 120.4
C36 C53 H21 120.4
C106 C54 C103 99.1(7)
C106 C54 C101 107.8(9)
C103 C54 C101 110.3(8)
C106 C54 C62 108.5(6)
C103 C54 C62 116.5(7)
C101 C54 C62 113.3(6)
C43 C55 N6 105.3(6)
C43 C55 C49 119.6(6)
N6 C55 C49 135.1(6)
O4 C56 C18 129.7(7)
O4 C56 C78 128.1(7)
C18 C56 C78 102.1(6)
N2 C57 C68 125.0(6)
N2 C57 C26 111.9(6)
C68 C57 C26 123.0(6)
C62 C58 C73 126.5(6)
C62 C58 H13 116.8
C73 C58 H13 116.8
N4 C59 C73 126.7(6)
N4 C59 C23 109.7(6)
C73 C59 C23 123.6(6)
C88 C60 C90 172.2(7)
C36 C61 C89 111.3(5)
C36 C61 C83 111.8(5)
C89 C61 C83 108.1(5)
C36 C61 C86 109.8(5)
C89 C61 C86 110.5(5)
C83 C61 C86 105.2(5)
C58 C62 C74 115.0(6)
C58 C62 C54 123.8(7)
C74 C62 C54 121.0(7)
C33 C63 C82 111.5(6)
C33 C63 C98 111.2(6)
C82 C63 C98 108.7(5)
C33 C63 C92 111.0(5)
C82 C63 C92 106.3(6)
C98 C63 C92 108.0(5)
C18 C64 C38 118.2(6)
C18 C64 H22 120.9
C38 C64 H22 120.9
C69 C65 C50 121.3(6)
C69 C65 C77 119.7(6)
C50 C65 C77 119.0(6)
C5 C66 C76 120.5(6)
C5 C66 H23 119.8
C76 C66 H23 119.8
C30 C67 C48 120.3(7)
C30 C67 C19 132.8(7)
C48 C67 C19 106.7(6)
C27 C68 C48 113.7(6)
C27 C68 C57 120.2(7)
C48 C68 C57 126.1(6)
C65 C69 C44 120.4(6)
C65 C69 H24 119.8
C44 C69 H24 119.8
C31 C70 C25 170.0(7)
C79 C71 H25 109.5
C79 C71 H26 109.5
H25 C71 H26 109.5
C79 C71 H27 109.5
H25 C71 H27 109.5
H26 C71 H27 109.5
C81 C72 C91 110.1(6)
C81 C72 C76 107.8(5)
C91 C72 C76 113.8(6)
C81 C72 C93 107.7(6)
C91 C72 C93 109.1(5)
C76 C72 C93 108.3(5)
C45 C73 C59 125.8(6)
C45 C73 C58 116.5(6)
C59 C73 C58 117.7(6)
C19 C74 C62 120.7(6)
C19 C74 H14 119.7
C62 C74 H14 119.7
C96 C75 C42 113.2(6)
C96 C75 C100 112.0(6)
C42 C75 C100 110.4(6)
C96 C75 C99 110.2(6)
C42 C75 C99 106.9(5)
C100 C75 C99 103.7(6)
C66 C76 C40 118.3(6)
C66 C76 C72 121.5(7)
C40 C76 C72 120.0(6)
C104 C77 C102 107.0(7)
C104 C77 C105 115.2(7)
C102 C77 C105 102.7(6)
C104 C77 C65 114.8(6)
C102 C77 C65 108.8(5)
C105 C77 C65 107.6(6)
N5 C78 C44 123.9(6)
N5 C78 C56 110.2(6)
C44 C78 C56 125.8(7)
C94 C79 C38 114.2(6)
C94 C79 C71 109.4(5)
C38 C79 C71 110.7(5)
C94 C79 C95 107.4(5)
C38 C79 C95 108.0(5)
C71 C79 C95 106.9(5)
C8 C80 C44 121.7(7)
C8 C80 N6 106.3(6)
C44 C80 N6 132.0(6)
C72 C81 H70 109.5
C72 C81 H71 109.5
H70 C81 H71 109.5
C72 C81 H72 109.5
H70 C81 H72 109.5
H71 C81 H72 109.5
C63 C82 H28 109.5
C63 C82 H29 109.5
H28 C82 H29 109.5
C63 C82 H30 109.5
H28 C82 H30 109.5
H29 C82 H30 109.5
C61 C83 H73 109.5
C61 C83 H74 109.5
H73 C83 H74 109.5
C61 C83 H75 109.5
H73 C83 H75 109.5
H74 C83 H75 109.5
C21 C84 H76 109.5
C21 C84 H77 109.5
H76 C84 H77 109.5
C21 C84 H78 109.5
H76 C84 H78 109.5
H77 C84 H78 109.5
C21 C85 H79 109.5
C21 C85 H80 109.5
H79 C85 H80 109.5
C21 C85 H81 109.5
H79 C85 H81 109.5
H80 C85 H81 109.5
C61 C86 H82 109.5
C61 C86 H83 109.5
H82 C86 H83 109.5
C61 C86 H84 109.5
H82 C86 H84 109.5
H83 C86 H84 109.5
C25 C87 C22 169.2(6)
C60 C88 C39 167.9(7)
C61 C89 H85 109.5
C61 C89 H86 109.5
H85 C89 H86 109.5
C61 C89 H87 109.5
H85 C89 H87 109.5
H86 C89 H87 109.5
C37 C90 C60 170.1(6)
C72 C91 H88 109.5
C72 C91 H89 109.5
H88 C91 H89 109.5
C72 C91 H90 109.5
H88 C91 H90 109.5
H89 C91 H90 109.5
C63 C92 H31 109.5
C63 C92 H32 109.5
H31 C92 H32 109.5
C63 C92 H33 109.5
H31 C92 H33 109.5
H32 C92 H33 109.5
C72 C93 H91 109.5
C72 C93 H92 109.5
H91 C93 H92 109.5
C72 C93 H93 109.5
H91 C93 H93 109.5
H92 C93 H93 109.5
C79 C94 H34 109.5
C79 C94 H35 109.5
H34 C94 H35 109.5
C79 C94 H36 109.5
H34 C94 H36 109.5
H35 C94 H36 109.5
C79 C95 H37 109.5
C79 C95 H38 109.5
H37 C95 H38 109.5
C79 C95 H39 109.5
H37 C95 H39 109.5
H38 C95 H39 109.5
C75 C96 H40 109.5
C75 C96 H41 109.5
H40 C96 H41 109.5
C75 C96 H42 109.5
H40 C96 H42 109.5
H41 C96 H42 109.5
C21 C97 H94 109.5
C21 C97 H95 109.5
H94 C97 H95 109.5
C21 C97 H96 109.5
H94 C97 H96 109.5
H95 C97 H96 109.5
C63 C98 H43 109.5
C63 C98 H44 109.5
H43 C98 H44 109.5
C63 C98 H45 109.5
H43 C98 H45 109.5
H44 C98 H45 109.5
C75 C99 H46 109.5
C75 C99 H47 109.5
H46 C99 H47 109.5
C75 C99 H48 109.5
H46 C99 H48 109.5
H47 C99 H48 109.5
C75 C100 H49 109.5
C75 C100 H50 109.5
H49 C100 H50 109.5
C75 C100 H51 109.5
H49 C100 H51 109.5
H50 C100 H51 109.5
C54 C101 H52 109.5
C54 C101 H53 109.5
H52 C101 H53 109.5
C54 C101 H54 109.5
H52 C101 H54 109.5
H53 C101 H54 109.5
C77 C102 H55 109.5
C77 C102 H56 109.5
H55 C102 H56 109.5
C77 C102 H57 109.5
H55 C102 H57 109.5
H56 C102 H57 109.5
C54 C103 H58 109.5
C54 C103 H59 109.5
H58 C103 H59 109.5
C54 C103 H60 109.5
H58 C103 H60 109.5
H59 C103 H60 109.5
C77 C104 H61 109.5
C77 C104 H62 109.5
H61 C104 H62 109.5
C77 C104 H63 109.5
H61 C104 H63 109.5
H62 C104 H63 109.5
C77 C105 H64 109.5
C77 C105 H65 109.5
H64 C105 H65 109.5
C77 C105 H66 109.5
H64 C105 H66 109.5
H65 C105 H66 109.5
C54 C106 H67 109.5
C54 C106 H68 109.5
H67 C106 H68 109.5
C54 C106 H69 109.5
H67 C106 H69 109.5
H68 C106 H69 109.5

loop_
_geom_bond_atom_site_label_1
_geom_bond_atom_site_label_2
_geom_bond_distance
O1 C34 1.246(6)
O2 C23 1.191(6)
O3 C26 1.256(7)
N1 C14 1.309(6)
N1 C28 1.463(7)
C5 C66 1.378(7)
C5 C28 1.382(7)
C5 C34 1.442(7)
N2 C57 1.285(6)
N2 C15 1.433(6)
C7 C46 1.363(7)
C7 C53 1.364(7)
C7 C23 1.550(8)
C8 C80 1.368(7)
C8 C50 1.384(7)
C8 C43 1.428(7)
N3 C48 1.390(6)
N3 C45 1.417(6)
N3 H10 0.8800
C10 C32 1.354(7)
C10 C15 1.377(7)
C10 C26 1.458(8)
C11 C33 1.376(7)
C11 C22 1.444(7)
C11 H15 0.9500
O4 C56 1.239(7)
C13 C43 1.406(7)
C13 C35 1.419(7)
C13 H16 0.9500
C14 C49 1.425(7)
C14 C34 1.508(7)
C15 C22 1.380(7)
N4 C59 1.317(6)
N4 C46 1.443(7)
N5 C78 1.353(7)
N5 C20 1.437(6)
C18 C20 1.358(7)
C18 C64 1.372(7)
C18 C56 1.491(8)
C19 C74 1.392(7)
C19 C45 1.399(7)
C19 C67 1.435(8)
C20 C47 1.360(7)
C21 C35 1.515(7)
C21 C84 1.519(7)
C21 C97 1.521(7)
C21 C85 1.552(7)
C22 C87 1.419(8)
C23 C59 1.600(8)
C24 C35 1.365(7)
C24 C49 1.425(7)
C24 H17 0.9500
C25 C87 1.233(7)
C25 C70 1.333(7)
C26 C57 1.546(8)
C27 C42 1.374(7)
C27 C68 1.412(7)
C27 H11 0.9500
C28 C39 1.396(7)
C29 C36 1.318(6)
C29 C41 1.412(7)
C29 H18 0.9500
C30 C67 1.356(7)
C30 C42 1.405(7)
C30 H7 0.9500
C31 C70 1.183(7)
C31 C41 1.459(7)
C32 C33 1.386(8)
C32 H8 0.9500
C33 C63 1.517(8)
C36 C53 1.447(7)
C36 C61 1.497(7)
C37 C90 1.228(8)
C37 C47 1.419(8)
C38 C64 1.427(7)
C38 C52 1.434(8)
C38 C79 1.524(7)
C39 C88 1.400(8)
C39 C40 1.422(7)
C40 C76 1.409(7)
C40 H9 0.9500
C41 C46 1.403(7)
C42 C75 1.537(8)
C43 C55 1.406(7)
C44 C80 1.392(7)
C44 C69 1.421(7)
C44 C78 1.472(7)
C45 C73 1.388(7)
C47 C52 1.412(7)
C48 C67 1.397(7)
C48 C68 1.434(7)
C49 C55 1.417(7)
C50 C65 1.396(7)
C50 H19 0.9500
N6 C55 1.411(6)
N6 C80 1.413(7)
N6 H12 0.8800
C52 H20 0.9500
C53 H21 0.9500
C54 C106 1.454(10)
C54 C103 1.468(9)
C54 C101 1.473(9)
C54 C62 1.476(8)
C56 C78 1.552(8)
C57 C68 1.465(8)
C58 C62 1.367(7)
C58 C73 1.424(7)
C58 H13 0.9500
C59 C73 1.410(7)
C60 C88 1.202(8)
C60 C90 1.410(9)
C61 C89 1.498(7)
C61 C83 1.569(7)
C61 C86 1.582(7)
C62 C74 1.421(7)
C63 C82 1.534(7)
C63 C98 1.543(7)
C63 C92 1.561(8)
C64 H22 0.9500
C65 C69 1.368(7)
C65 C77 1.593(8)
C66 C76 1.408(7)
C66 H23 0.9500
C69 H24 0.9500
C71 C79 1.529(7)
C71 H25 0.9800
C71 H26 0.9800
C71 H27 0.9800
C72 C81 1.509(7)
C72 C91 1.537(7)
C72 C76 1.537(8)
C72 C93 1.549(7)
C74 H14 0.9500
C75 C96 1.489(7)
C75 C100 1.556(8)
C75 C99 1.559(8)
C77 C104 1.473(8)
C77 C102 1.549(9)
C77 C105 1.566(8)
C79 C94 1.505(7)
C79 C95 1.555(7)
C81 H70 0.9800
C81 H71 0.9800
C81 H72 0.9800
C82 H28 0.9800
C82 H29 0.9800
C82 H30 0.9800
C83 H73 0.9800
C83 H74 0.9800
C83 H75 0.9800
C84 H76 0.9800
C84 H77 0.9800
C84 H78 0.9800
C85 H79 0.9800
C85 H80 0.9800
C85 H81 0.9800
C86 H82 0.9800
C86 H83 0.9800
C86 H84 0.9800
C89 H85 0.9800
C89 H86 0.9800
C89 H87 0.9800
C91 H88 0.9800
C91 H89 0.9800
C91 H90 0.9800
C92 H31 0.9800
C92 H32 0.9800
C92 H33 0.9800
C93 H91 0.9800
C93 H92 0.9800
C93 H93 0.9800
C94 H34 0.9800
C94 H35 0.9800
C94 H36 0.9800
C95 H37 0.9800
C95 H38 0.9800
C95 H39 0.9800
C96 H40 0.9800
C96 H41 0.9800
C96 H42 0.9800
C97 H94 0.9800
C97 H95 0.9800
C97 H96 0.9800
C98 H43 0.9800
C98 H44 0.9800
C98 H45 0.9800
C99 H46 0.9800
C99 H47 0.9800
C99 H48 0.9800
C100 H49 0.9800
C100 H50 0.9800
C100 H51 0.9800
C101 H52 0.9800
C101 H53 0.9800
C101 H54 0.9800
C102 H55 0.9800
C102 H56 0.9800
C102 H57 0.9800
C103 H58 0.9800
C103 H59 0.9800
C103 H60 0.9800
C104 H61 0.9800
C104 H62 0.9800
C104 H63 0.9800
C105 H64 0.9800
C105 H65 0.9800
C105 H66 0.9800
C106 H67 0.9800
C106 H68 0.9800
C106 H69 0.9800

loop_
_geom_torsion_atom_site_label_1
_geom_torsion_atom_site_label_2
_geom_torsion_atom_site_label_3
_geom_torsion_atom_site_label_4
_geom_torsion
C28 N1 C14 C49 -177.8(5)
C28 N1 C14 C34 2.7(6)
C32 C10 C15 C22 2.2(9)
C26 C10 C15 C22 -177.5(5)
C32 C10 C15 N2 -180.0(5)
C26 C10 C15 N2 0.4(6)
C57 N2 C15 C10 -1.8(6)
C57 N2 C15 C22 175.9(5)
C64 C18 C20 C47 -3.1(9)
C56 C18 C20 C47 176.5(5)
C64 C18 C20 N5 178.8(5)
C56 C18 C20 N5 -1.7(6)
C78 N5 C20 C18 1.1(6)
C78 N5 C20 C47 -176.8(5)
C10 C15 C22 C87 -179.3(5)
N2 C15 C22 C87 3.1(8)
C10 C15 C22 C11 0.2(8)
N2 C15 C22 C11 -177.4(5)
C33 C11 C22 C15 -0.9(8)
C33 C11 C22 C87 178.6(5)
C46 C7 C23 O2 178.2(5)
C53 C7 C23 O2 -0.3(9)
C46 C7 C23 C59 -1.6(5)
C53 C7 C23 C59 179.9(5)
C32 C10 C26 O3 0.1(10)
C15 C10 C26 O3 179.7(5)
C32 C10 C26 C57 -178.7(6)
C15 C10 C26 C57 1.0(6)
C66 C5 C28 C39 1.3(8)
C34 C5 C28 C39 -175.2(5)
C66 C5 C28 N1 179.9(5)
C34 C5 C28 N1 3.4(6)
C14 N1 C28 C5 -4.0(6)
C14 N1 C28 C39 174.5(5)
C15 C10 C32 C33 -3.6(9)
C26 C10 C32 C33 175.9(6)
C22 C11 C33 C32 -0.5(8)
C22 C11 C33 C63 -176.5(5)
C10 C32 C33 C11 2.7(9)
C10 C32 C33 C63 178.9(5)
C66 C5 C34 O1 4.9(10)
C28 C5 C34 O1 -179.2(5)
C66 C5 C34 C14 -177.6(6)
C28 C5 C34 C14 -1.7(6)
N1 C14 C34 O1 176.7(5)
C49 C14 C34 O1 -2.8(10)
N1 C14 C34 C5 -0.8(6)
C49 C14 C34 C5 179.8(5)
C49 C24 C35 C13 -1.7(9)
C49 C24 C35 C21 175.7(5)
C43 C13 C35 C24 0.7(8)
C43 C13 C35 C21 -176.8(5)
C84 C21 C35 C24 -97.4(7)
C97 C21 C35 C24 22.4(8)
C85 C21 C35 C24 141.0(6)
C84 C21 C35 C13 79.8(6)
C97 C21 C35 C13 -160.3(5)
C85 C21 C35 C13 -41.8(7)
C41 C29 C36 C53 -0.3(8)
C41 C29 C36 C61 179.0(5)
C5 C28 C39 C88 -178.1(5)
N1 C28 C39 C88 3.6(8)
C5 C28 C39 C40 -1.8(8)
N1 C28 C39 C40 180.0(5)
C28 C39 C40 C76 2.3(8)
C88 C39 C40 C76 178.6(5)
C36 C29 C41 C46 -2.3(8)
C36 C29 C41 C31 -176.6(5)
C70 C31 C41 C46 12(3)
C70 C31 C41 C29 -174(3)
C68 C27 C42 C30 2.2(9)
C68 C27 C42 C75 176.7(5)
C67 C30 C42 C27 -0.4(8)
C67 C30 C42 C75 -175.0(6)
C35 C13 C43 C55 0.3(8)
C35 C13 C43 C8 179.0(5)
C80 C8 C43 C13 -177.7(5)
C50 C8 C43 C13 -2.4(10)
C80 C8 C43 C55 1.1(6)
C50 C8 C43 C55 176.4(6)
C74 C19 C45 C73 2.9(8)
C67 C19 C45 C73 175.7(5)
C74 C19 C45 N3 -176.8(5)
C67 C19 C45 N3 -4.1(6)
C48 N3 C45 C73 -177.9(6)
C48 N3 C45 C19 1.8(6)
C53 C7 C46 C41 -6.9(8)
C23 C7 C46 C41 174.6(4)
C53 C7 C46 N4 -179.1(5)
C23 C7 C46 N4 2.4(6)
C29 C41 C46 C7 5.6(7)
C31 C41 C46 C7 -179.6(4)
C29 C41 C46 N4 176.5(5)
C31 C41 C46 N4 -8.7(8)
C59 N4 C46 C7 -2.2(6)
C59 N4 C46 C41 -173.4(5)
C18 C20 C47 C52 0.1(8)
N5 C20 C47 C52 178.0(5)
C18 C20 C47 C37 -179.0(5)
N5 C20 C47 C37 -1.1(9)
C90 C37 C47 C20 1(4)
C90 C37 C47 C52 -178(3)
C45 N3 C48 C67 1.2(6)
C45 N3 C48 C68 178.2(5)
N1 C14 C49 C55 -3.6(9)
C34 C14 C49 C55 175.8(5)
N1 C14 C49 C24 176.6(5)
C34 C14 C49 C24 -4.0(8)
C35 C24 C49 C55 1.5(8)
C35 C24 C49 C14 -178.7(5)
C80 C8 C50 C65 -2.5(9)
C43 C8 C50 C65 -177.4(5)
C20 C47 C52 C38 1.6(8)
C37 C47 C52 C38 -179.3(5)
C64 C38 C52 C47 -0.6(8)
C79 C38 C52 C47 177.2(5)
C46 C7 C53 C36 4.2(8)
C23 C7 C53 C36 -177.6(5)
C29 C36 C53 C7 -0.4(8)
C61 C36 C53 C7 -179.8(5)
C13 C43 C55 N6 178.1(4)
C8 C43 C55 N6 -0.8(6)
C13 C43 C55 C49 -0.4(8)
C8 C43 C55 C49 -179.3(5)
C80 N6 C55 C43 0.3(6)
C80 N6 C55 C49 178.5(6)
C14 C49 C55 C43 179.8(5)
C24 C49 C55 C43 -0.4(8)
C14 C49 C55 N6 1.8(10)
C24 C49 C55 N6 -178.4(5)
C20 C18 C56 O4 179.6(6)
C64 C18 C56 O4 -0.9(10)
C20 C18 C56 C78 1.5(6)
C64 C18 C56 C78 -179.0(5)
C15 N2 C57 C68 -178.9(5)
C15 N2 C57 C26 2.4(6)
O3 C26 C57 N2 179.1(6)
C10 C26 C57 N2 -2.2(6)
O3 C26 C57 C68 0.4(9)
C10 C26 C57 C68 179.0(5)
C46 N4 C59 C73 178.3(5)
C46 N4 C59 C23 0.9(6)
O2 C23 C59 N4 -179.4(6)
C7 C23 C59 N4 0.4(5)
O2 C23 C59 C73 3.1(9)
C7 C23 C59 C73 -177.1(5)
C29 C36 C61 C89 7.7(8)
C53 C36 C61 C89 -173.0(5)
C29 C36 C61 C83 128.6(6)
C53 C36 C61 C83 -52.0(7)
C29 C36 C61 C86 -115.0(6)
C53 C36 C61 C86 64.4(7)
C73 C58 C62 C74 1.6(9)
C73 C58 C62 C54 -174.3(5)
C106 C54 C62 C58 -81.5(9)
C103 C54 C62 C58 167.8(7)
C101 C54 C62 C58 38.2(11)
C106 C54 C62 C74 102.9(8)
C103 C54 C62 C74 -7.8(10)
C101 C54 C62 C74 -137.4(9)
C11 C33 C63 C82 -10.3(8)
C32 C33 C63 C82 173.7(5)
C11 C33 C63 C98 111.2(7)
C32 C33 C63 C98 -64.8(7)
C11 C33 C63 C92 -128.6(6)
C32 C33 C63 C92 55.4(8)
C20 C18 C64 C38 4.0(8)
C56 C18 C64 C38 -175.5(5)
C52 C38 C64 C18 -2.0(8)
C79 C38 C64 C18 -179.8(5)
C8 C50 C65 C69 -0.2(9)
C8 C50 C65 C77 -178.9(5)
C28 C5 C66 C76 -1.4(8)
C34 C5 C66 C76 174.0(5)
C42 C30 C67 C48 -2.1(9)
C42 C30 C67 C19 -176.7(6)
N3 C48 C67 C30 -179.5(5)
C68 C48 C67 C30 3.1(8)
N3 C48 C67 C19 -3.6(6)
C68 C48 C67 C19 179.0(5)
C74 C19 C67 C30 -7.9(11)
C45 C19 C67 C30 180.0(6)
C74 C19 C67 C48 177.0(5)
C45 C19 C67 C48 4.9(6)
C42 C27 C68 C48 -1.2(8)
C42 C27 C68 C57 -178.9(5)
N3 C48 C68 C27 -178.2(5)
C67 C48 C68 C27 -1.6(8)
N3 C48 C68 C57 -0.6(10)
C67 C48 C68 C57 176.0(5)
N2 C57 C68 C27 174.7(5)
C26 C57 C68 C27 -6.8(8)
N2 C57 C68 C48 -2.8(9)
C26 C57 C68 C48 175.8(5)
C50 C65 C69 C44 2.4(9)
C77 C65 C69 C44 -179.0(5)
C80 C44 C69 C65 -1.8(8)
C78 C44 C69 C65 178.4(5)
C41 C31 C70 C25 -17(6)
C87 C25 C70 C31 -2(7)
C19 C45 C73 C59 177.2(5)
N3 C45 C73 C59 -3.2(9)
C19 C45 C73 C58 -1.8(7)
N3 C45 C73 C58 177.8(5)
N4 C59 C73 C45 8.0(9)
C23 C59 C73 C45 -175.0(5)
N4 C59 C73 C58 -173.1(5)
C23 C59 C73 C58 4.0(8)
C62 C58 C73 C45 -0.4(8)
C62 C58 C73 C59 -179.5(5)
C45 C19 C74 C62 -1.8(9)
C67 C19 C74 C62 -173.0(6)
C58 C62 C74 C19 -0.4(8)
C54 C62 C74 C19 175.5(6)
C27 C42 C75 C96 151.3(6)
C30 C42 C75 C96 -34.7(9)
C27 C42 C75 C100 24.9(9)
C30 C42 C75 C100 -161.1(6)
C27 C42 C75 C99 -87.3(7)
C30 C42 C75 C99 86.7(7)
C5 C66 C76 C40 2.0(8)
C5 C66 C76 C72 177.1(5)
C39 C40 C76 C66 -2.5(8)
C39 C40 C76 C72 -177.7(5)
C81 C72 C76 C66 54.5(7)
C91 C72 C76 C66 176.9(5)
C93 C72 C76 C66 -61.7(7)
C81 C72 C76 C40 -130.5(6)
C91 C72 C76 C40 -8.1(8)
C93 C72 C76 C40 113.3(6)
C69 C65 C77 C104 166.3(7)
C50 C65 C77 C104 -15.1(9)
C69 C65 C77 C102 -73.9(8)
C50 C65 C77 C102 104.8(7)
C69 C65 C77 C105 36.6(8)
C50 C65 C77 C105 -144.7(6)
C20 N5 C78 C44 177.1(5)
C20 N5 C78 C56 -0.1(6)
C80 C44 C78 N5 4.5(9)
C69 C44 C78 N5 -175.7(5)
C80 C44 C78 C56 -178.7(5)
C69 C44 C78 C56 1.1(8)
O4 C56 C78 N5 -179.0(6)
C18 C56 C78 N5 -0.8(6)
O4 C56 C78 C44 3.9(9)
C18 C56 C78 C44 -178.0(5)
C64 C38 C79 C94 -173.8(5)
C52 C38 C79 C94 8.4(8)
C64 C38 C79 C71 -49.8(7)
C52 C38 C79 C71 132.4(6)
C64 C38 C79 C95 66.9(7)
C52 C38 C79 C95 -110.9(6)
C50 C8 C80 C44 3.2(9)
C43 C8 C80 C44 179.0(5)
C50 C8 C80 N6 -176.7(5)
C43 C8 C80 N6 -0.9(6)
C69 C44 C80 C8 -1.0(8)
C78 C44 C80 C8 178.8(5)
C69 C44 C80 N6 178.8(6)
C78 C44 C80 N6 -1.4(10)
C55 N6 C80 C8 0.4(6)
C55 N6 C80 C44 -179.4(6)
C70 C25 C87 C22 4(7)
C15 C22 C87 C25 4(3)
C11 C22 C87 C25 -175(3)
C90 C60 C88 C39 -10(7)
C28 C39 C88 C60 5(3)
C40 C39 C88 C60 -171(3)
C47 C37 C90 C60 -18(7)
C88 C60 C90 C37 20(7)

loop_
_platon_squeeze_void_nr
_platon_squeeze_void_average_x
_platon_squeeze_void_average_y
_platon_squeeze_void_average_z
_platon_squeeze_void_volume
_platon_squeeze_void_count_electrons
_platon_squeeze_void_content
1 0.240 0.000 1.000 1060 255 ' '

loop_
_cod_related_entry_id
_cod_related_entry_database
_cod_related_entry_code
1 ChemSpider 30651857
